data_4132228
loop_
_publ_author_name
'Saha, Subhankar'
'Desiraju, Gautam R.'

_publ_section_title
;
 Acid&#x00B7;&#x00B7;&#x00B7;Amide Supramolecular Synthon in Cocrystals:
 From Spectroscopic Detection to Property Engineering.
;
_journal_issue 20
_journal_name_full 'Journal of the American Chemical Society'
_journal_page_first 6361
_journal_page_last 6373
_journal_paper_doi 10.1021/jacs.8b02435
_journal_volume 140
_journal_year 2018
_chemical_formula_sum 'C14 H14 N4 O8'
_chemical_formula_weight 366.29
_space_group_crystal_system monoclinic
_space_group_IT_number 14
_space_group_name_Hall '-P 2ybc'
_space_group_name_H-M_alt 'P 1 21/c 1'
_atom_sites_solution_hydrogens mixed
_audit_creation_method SHELXL-2014
_cell_angle_alpha 90
_cell_angle_beta 95.336(6)
_cell_angle_gamma 90
_cell_formula_units_Z 8
_cell_length_a 7.075(5)
_cell_length_b 16.730(10)
_cell_length_c 27.134(17)
_cell_measurement_reflns_used 5953
_cell_measurement_temperature 296(2)
_cell_measurement_theta_max 27.5
_cell_measurement_theta_min 1.4
_cell_volume 3198(4)
_computing_cell_refinement
;
CrystalClear-SM Expert 2.0 rc14 (Rigaku, 2009)
;
_computing_data_collection
;
CrystalClear-SM Expert 2.0 rc14 (Rigaku, 2009)
;
_computing_data_reduction
;
CrystalClear-SM Expert 2.0 rc14 (Rigaku, 2009)
;
_computing_structure_refinement 'SHELXL-14 (Sheldrick, 2014)'
_computing_structure_solution 'SHELXL-14 (Sheldrick, 2014)'
_diffrn_ambient_temperature 296(2)
_diffrn_detector_area_resol_mean 13.6612
_diffrn_measured_fraction_theta_full 0.972
_diffrn_measured_fraction_theta_max 0.999
_diffrn_measurement_device
;
XtaLABmini: Fixed Chi 2 circle
;
_diffrn_measurement_device_type
;
Rigaku Mercury375R (2x2 bin mode)
;
_diffrn_measurement_method 'profile data from \w-scans'
_diffrn_radiation_type MoK\a
_diffrn_radiation_wavelength 0.71073
_diffrn_reflns_av_R_equivalents 0.1810
_diffrn_reflns_av_unetI/netI 0.0935
_diffrn_reflns_Laue_measured_fraction_full 0.972
_diffrn_reflns_Laue_measured_fraction_max 0.999
_diffrn_reflns_limit_h_max 8
_diffrn_reflns_limit_h_min -8
_diffrn_reflns_limit_k_max 19
_diffrn_reflns_limit_k_min -19
_diffrn_reflns_limit_l_max 32
_diffrn_reflns_limit_l_min -32
_diffrn_reflns_number 26468
_diffrn_reflns_point_group_measured_fraction_full 0.972
_diffrn_reflns_point_group_measured_fraction_max 0.999
_diffrn_reflns_theta_full 25.242
_diffrn_reflns_theta_max 25.000
_diffrn_reflns_theta_min 2.549
_exptl_absorpt_coefficient_mu 0.127
_exptl_absorpt_correction_T_max 1.000
_exptl_absorpt_correction_T_min 0.680
_exptl_absorpt_correction_type multi-scan
_exptl_absorpt_process_details 'Jacobson, R. (1998) Private communication'
_exptl_crystal_colour Colourless
_exptl_crystal_density_diffrn 1.522
_exptl_crystal_description Block
_exptl_crystal_F_000 1520
_exptl_crystal_size_max 0.180
_exptl_crystal_size_mid 0.140
_exptl_crystal_size_min 0.120
_refine_diff_density_max 0.246
_refine_diff_density_min -0.332
_refine_diff_density_rms 0.071
_refine_ls_extinction_method none
_refine_ls_goodness_of_fit_ref 1.168
_refine_ls_hydrogen_treatment mixed
_refine_ls_matrix_type full
_refine_ls_number_parameters 485
_refine_ls_number_reflns 5633
_refine_ls_number_restraints 1
_refine_ls_restrained_S_all 1.168
_refine_ls_R_factor_all 0.1049
_refine_ls_R_factor_gt 0.0826
_refine_ls_shift/su_max 0.005
_refine_ls_shift/su_mean 0.000
_refine_ls_structure_factor_coef Fsqd
_refine_ls_weighting_details 'w=1/[\s^2^(Fo^2^)+(0.0707P)^2^+0.9214P] where P=(Fo^2^+2Fc^2^)/3'
_refine_ls_weighting_scheme calc
_refine_ls_wR_factor_gt 0.1976
_refine_ls_wR_factor_ref 0.2137
_reflns_Friedel_coverage 0.000
_reflns_number_gt 4377
_reflns_number_total 5633
_reflns_threshold_expression 'I > 2\s(I)'
_cod_data_source_file ja8b02435_si_004.cif
_cod_data_source_block 6F
_cod_original_sg_symbol_H-M 'P 21/c'
_cod_database_code 4132228
_shelx_space_group_comment
;
The symmetry employed for this shelxl refinement is uniquely defined
by the following loop, which should always be used as a source of
symmetry information in preference to the above space-group names.
They are only intended as comments.
;
_shelx_estimated_absorpt_t_min 0.977
_shelx_estimated_absorpt_t_max 0.985
_shelxl_version_number 2014-3

loop_
_space_group_symop_operation_xyz
'x, y, z'
'-x, y+1/2, -z+1/2'
'-x, -y, -z'
'x, -y-1/2, z-1/2'

loop_
_atom_site_label
_atom_site_type_symbol
_atom_site_fract_x
_atom_site_fract_y
_atom_site_fract_z
_atom_site_U_iso_or_equiv
_atom_site_adp_type
_atom_site_occupancy
_atom_site_site_symmetry_order
_atom_site_calc_flag
_atom_site_refinement_flags_posn
_atom_site_refinement_flags_adp
O15 O 0.5918(6) 0.9372(2) 0.15113(13) 0.0936(11) Uani 1 1 d . .
O16 O 0.4204(6) 0.8841(2) -0.10598(12) 0.0834(10) Uani 1 1 d D .
C001 C 0.3232(4) 0.78400(18) 0.04779(11) 0.0375(7) Uani 1 1 d . .
C005 C 0.3737(4) 0.62591(19) 0.08096(12) 0.0434(7) Uani 1 1 d . .
H005 H 0.3909 0.5734 0.0918 0.052 Uiso 1 1 calc R U
C006 C -0.1655(4) 0.63341(19) -0.18509(11) 0.0401(7) Uani 1 1 d . .
C007 C 0.2649(4) 0.72063(18) 0.01720(11) 0.0397(7) Uani 1 1 d . .
H007 H 0.2094 0.7300 -0.0147 0.048 Uiso 1 1 calc R U
C009 C 0.4304(4) 0.68974(18) 0.11034(11) 0.0392(7) Uani 1 1 d . .
C011 C 0.4080(4) 0.76809(18) 0.09478(11) 0.0385(7) Uani 1 1 d . .
H011 H 0.4495 0.8098 0.1157 0.046 Uiso 1 1 calc R U
C014 C -0.2078(4) 0.7005(2) -0.21420(12) 0.0448(8) Uani 1 1 d . .
H014 H -0.2412 0.6941 -0.2479 0.054 Uiso 1 1 calc R U
C015 C -0.1129(4) 0.6446(2) -0.13476(11) 0.0457(8) Uani 1 1 d . .
H015 H -0.0845 0.6007 -0.1144 0.055 Uiso 1 1 calc R U
C017 C 0.2895(4) 0.64412(18) 0.03437(11) 0.0397(7) Uani 1 1 d . .
C018 C -0.1028(5) 0.7203(2) -0.11535(12) 0.0512(8) Uani 1 1 d . .
H018 H -0.0663 0.7269 -0.0818 0.061 Uiso 1 1 calc R U
C020 C -0.1749(5) 0.5544(2) -0.20784(12) 0.0472(8) Uani 1 1 d . .
C021 C 0.2936(4) 0.86799(18) 0.02860(11) 0.0413(7) Uani 1 1 d . .
C022 C -0.1457(5) 0.7873(2) -0.14439(13) 0.0492(8) Uani 1 1 d . .
C023 C -0.2015(5) 0.7761(2) -0.19452(13) 0.0497(8) Uani 1 1 d . .
H023 H -0.2345 0.8198 -0.2146 0.060 Uiso 1 1 calc R U
N1 N -0.1420(5) 0.86297(19) -0.12423(12) 0.0774(10) Uani 1 1 d . .
H1A H -0.1126 0.8694 -0.0930 0.093 Uiso 1 1 calc R U
H1B H -0.1690 0.9037 -0.1429 0.093 Uiso 1 1 calc R U
N3 N 0.3393(5) 0.92656(17) 0.05964(11) 0.0626(8) Uani 1 1 d . .
H3A H 0.3240 0.9754 0.0502 0.075 Uiso 1 1 calc R U
H3B H 0.3846 0.9161 0.0895 0.075 Uiso 1 1 calc R U
N4 N 0.5246(4) 0.67452(18) 0.16014(10) 0.0528(7) Uani 1 1 d . .
N5 N 0.2259(4) 0.57700(18) 0.00205(11) 0.0547(7) Uani 1 1 d . .
O1 O -0.1320(4) 0.49401(14) -0.17801(9) 0.0673(8) Uani 1 1 d . .
H1 H -0.1401 0.4522 -0.1938 0.101 Uiso 1 1 calc R U
O2 O -0.2177(4) 0.54388(15) -0.25200(9) 0.0723(8) Uani 1 1 d . .
O5 O 0.2280(3) 0.88035(13) -0.01466(8) 0.0512(6) Uani 1 1 d . .
O6 O 0.5672(4) 0.73169(16) 0.18644(9) 0.0682(8) Uani 1 1 d . .
O7 O 0.5555(5) 0.60609(17) 0.17210(10) 0.0858(10) Uani 1 1 d . .
O8 O 0.1257(4) 0.59130(17) -0.03540(10) 0.0713(8) Uani 1 1 d . .
O9 O 0.2730(5) 0.51038(17) 0.01466(12) 0.1007(12) Uani 1 1 d . .
C028 C 0.1842(4) 0.17400(18) -0.04083(12) 0.0409(7) Uani 1 1 d . .
C029 C 0.2203(4) 0.31509(19) -0.02464(12) 0.0452(8) Uani 1 1 d . .
H029 H 0.2592 0.3563 -0.0030 0.054 Uiso 1 1 calc R U
C030 C 0.2412(4) 0.23728(19) -0.00963(12) 0.0426(7) Uani 1 1 d . .
H030 H 0.2949 0.2264 0.0223 0.051 Uiso 1 1 calc R U
C031 C 0.1082(4) 0.19162(19) -0.08886(12) 0.0429(7) Uani 1 1 d . .
H031 H 0.0713 0.1502 -0.1106 0.051 Uiso 1 1 calc R U
C033 C 0.1407(4) 0.33282(19) -0.07241(12) 0.0452(8) Uani 1 1 d . .
C034 C 0.0873(4) 0.2694(2) -0.10442(12) 0.0460(8) Uani 1 1 d . .
H034 H 0.0371 0.2802 -0.1366 0.055 Uiso 1 1 calc R U
C035 C 0.2072(4) 0.09271(19) -0.02117(12) 0.0459(8) Uani 1 1 d . .
N2 N 0.1160(5) 0.41016(18) -0.08713(12) 0.0664(9) Uani 1 1 d . .
H2A H 0.1495 0.4484 -0.0670 0.080 Uiso 1 1 calc R U
H2B H 0.0669 0.4208 -0.1166 0.080 Uiso 1 1 calc R U
O3 O 0.2676(4) 0.07912(15) 0.02131(9) 0.0690(7) Uani 1 1 d . .
O4 O 0.1586(3) 0.03452(14) -0.05289(9) 0.0605(7) Uani 1 1 d . .
H4 H 0.1754 -0.0088 -0.0390 0.091 Uiso 1 1 calc R U
H15A H 0.622(15) 0.984(9) 0.132(5) 0.32(6) Uiso 1 1 d . .
H15B H 0.668(9) 0.930(4) 0.179(3) 0.16(3) Uiso 1 1 d . .
H16A H 0.541(5) 0.874(5) -0.095(3) 0.20(4) Uiso 1 1 d D .
H16B H 0.361(8) 0.879(4) -0.079(3) 0.14(3) Uiso 1 1 d . .
C037 C 0.3187(4) 0.91677(19) 0.29581(12) 0.0447(8) Uani 1 1 d . .
H037 H 0.3385 0.9704 0.3038 0.054 Uiso 1 1 calc R U
C038 C 0.3240(4) 0.77738(18) 0.31970(12) 0.0412(7) Uani 1 1 d . .
H038 H 0.3487 0.7389 0.3442 0.049 Uiso 1 1 calc R U
C042 C 0.2598(4) 0.75499(19) 0.27187(12) 0.0428(7) Uani 1 1 d . .
C045 C 0.3506(4) 0.85696(19) 0.33056(11) 0.0415(7) Uani 1 1 d . .
C047 C 0.2557(5) 0.89266(19) 0.24864(12) 0.0446(7) Uani 1 1 d . .
C048 C 0.2262(5) 0.81333(19) 0.23623(12) 0.0456(8) Uani 1 1 d . .
H048 H 0.1837 0.7993 0.2039 0.055 Uiso 1 1 calc R U
C050 C 0.2269(5) 0.66956(19) 0.25718(13) 0.0505(8) Uani 1 1 d . .
N6 N 0.2659(5) 0.61464(18) 0.29110(12) 0.0778(11) Uani 1 1 d . .
H6A H 0.2482 0.5650 0.2839 0.093 Uiso 1 1 calc R U
H6B H 0.3092 0.6283 0.3206 0.093 Uiso 1 1 calc R U
N7 N 0.4156(4) 0.87888(18) 0.38193(11) 0.0554(8) Uani 1 1 d . .
N8 N 0.2139(5) 0.95448(18) 0.21085(11) 0.0621(8) Uani 1 1 d . .
O10 O 0.1644(4) 0.65314(14) 0.21421(9) 0.0613(7) Uani 1 1 d . .
O11 O 0.4441(4) 0.82562(17) 0.41215(9) 0.0718(8) Uani 1 1 d . .
O12 O 0.4357(5) 0.94941(18) 0.39152(11) 0.0950(11) Uani 1 1 d . .
O13 O 0.1483(5) 0.93428(17) 0.16981(10) 0.0866(10) Uani 1 1 d . .
O14 O 0.2445(6) 1.02301(17) 0.22226(11) 0.1008(12) Uani 1 1 d . .

loop_
_atom_site_aniso_label
_atom_site_aniso_U_11
_atom_site_aniso_U_22
_atom_site_aniso_U_33
_atom_site_aniso_U_23
_atom_site_aniso_U_13
_atom_site_aniso_U_12
O15 0.136(3) 0.079(2) 0.0593(19) -0.0088(17) -0.027(2) -0.017(2)
O16 0.097(2) 0.097(3) 0.0538(18) -0.0150(16) -0.0047(18) 0.008(2)
C001 0.0412(15) 0.0349(16) 0.0365(16) 0.0003(12) 0.0033(13) 0.0004(13)
C005 0.0506(18) 0.0344(17) 0.0444(18) 0.0018(14) 0.0009(14) 0.0036(14)
C006 0.0445(16) 0.0376(17) 0.0374(16) 0.0000(13) -0.0011(13) 0.0000(13)
C007 0.0454(16) 0.0381(17) 0.0350(16) -0.0005(13) 0.0002(13) 0.0013(14)
C009 0.0464(16) 0.0389(17) 0.0315(15) -0.0012(13) -0.0007(13) 0.0022(14)
C011 0.0489(17) 0.0336(16) 0.0332(16) -0.0022(12) 0.0042(13) -0.0026(13)
C014 0.0530(18) 0.0431(19) 0.0375(17) 0.0020(14) -0.0002(14) 0.0031(15)
C015 0.0560(19) 0.0433(19) 0.0365(17) 0.0024(14) -0.0020(14) 0.0007(15)
C017 0.0432(16) 0.0348(17) 0.0404(17) -0.0065(13) -0.0006(13) -0.0018(13)
C018 0.065(2) 0.053(2) 0.0351(17) -0.0061(15) 0.0014(15) 0.0010(17)
C020 0.061(2) 0.0376(18) 0.0407(18) 0.0011(14) -0.0054(15) -0.0012(15)
C021 0.0508(18) 0.0346(17) 0.0385(17) 0.0019(13) 0.0033(14) -0.0016(14)
C022 0.0610(19) 0.0420(19) 0.0460(19) -0.0060(15) 0.0124(16) 0.0011(16)
C023 0.066(2) 0.0348(18) 0.049(2) 0.0029(14) 0.0076(17) 0.0029(15)
N1 0.133(3) 0.0438(18) 0.056(2) -0.0126(15) 0.014(2) 0.0063(19)
N3 0.107(2) 0.0294(15) 0.0481(17) 0.0020(13) -0.0123(16) 0.0016(15)
N4 0.0711(18) 0.0501(18) 0.0356(15) 0.0022(13) -0.0036(13) 0.0098(15)
N5 0.0691(18) 0.0410(17) 0.0516(18) -0.0070(13) -0.0064(15) -0.0029(14)
O1 0.117(2) 0.0336(13) 0.0470(14) 0.0018(11) -0.0158(14) 0.0015(13)
O2 0.131(2) 0.0388(14) 0.0416(14) -0.0027(11) -0.0200(14) 0.0017(14)
O5 0.0729(15) 0.0405(13) 0.0382(13) 0.0055(10) -0.0064(11) 0.0016(11)
O6 0.103(2) 0.0573(17) 0.0410(14) -0.0084(12) -0.0135(13) -0.0073(15)
O7 0.143(3) 0.0530(18) 0.0549(16) 0.0079(13) -0.0237(17) 0.0300(17)
O8 0.0928(18) 0.0585(17) 0.0560(16) -0.0111(13) -0.0271(14) -0.0072(14)
O9 0.160(3) 0.0374(16) 0.093(2) -0.0126(15) -0.051(2) 0.0124(18)
C028 0.0445(16) 0.0356(17) 0.0427(17) 0.0021(13) 0.0045(14) -0.0007(14)
C029 0.0545(18) 0.0353(17) 0.0459(19) -0.0041(14) 0.0057(15) -0.0012(14)
C030 0.0489(17) 0.0394(18) 0.0394(17) -0.0017(14) 0.0036(14) -0.0025(14)
C031 0.0473(17) 0.0396(18) 0.0416(18) -0.0045(14) 0.0036(14) -0.0050(14)
C033 0.0480(17) 0.0364(17) 0.052(2) 0.0050(14) 0.0083(15) -0.0018(14)
C034 0.0518(18) 0.047(2) 0.0390(17) 0.0068(14) 0.0017(14) -0.0033(15)
C035 0.0554(19) 0.0359(18) 0.0457(19) -0.0047(14) 0.0008(15) 0.0002(15)
N2 0.094(2) 0.0393(17) 0.063(2) 0.0108(14) -0.0088(17) -0.0024(16)
O3 0.115(2) 0.0364(14) 0.0522(15) 0.0025(11) -0.0120(15) 0.0047(14)
O4 0.0869(17) 0.0327(13) 0.0590(15) -0.0007(11) -0.0096(13) -0.0032(12)
C037 0.0537(18) 0.0318(17) 0.0486(19) -0.0035(14) 0.0054(15) -0.0046(14)
C038 0.0494(17) 0.0350(17) 0.0397(17) 0.0002(13) 0.0065(14) 0.0006(14)
C042 0.0527(18) 0.0329(17) 0.0428(18) -0.0018(13) 0.0055(14) 0.0004(14)
C045 0.0472(17) 0.0410(18) 0.0364(16) -0.0055(13) 0.0038(13) -0.0022(14)
C047 0.0582(19) 0.0363(17) 0.0393(17) 0.0039(13) 0.0052(15) -0.0033(15)
C048 0.063(2) 0.0339(17) 0.0394(17) -0.0032(14) 0.0021(15) -0.0020(15)
C050 0.074(2) 0.0319(17) 0.045(2) -0.0014(14) 0.0012(17) 0.0003(16)
N6 0.149(3) 0.0300(16) 0.0501(18) -0.0010(13) -0.014(2) -0.0037(18)
N7 0.076(2) 0.0436(18) 0.0454(17) -0.0081(14) 0.0008(15) -0.0043(15)
N8 0.097(2) 0.0387(18) 0.0489(18) 0.0061(13) -0.0022(17) -0.0070(16)
O10 0.1012(19) 0.0339(13) 0.0455(14) -0.0032(10) -0.0104(13) -0.0042(12)
O11 0.108(2) 0.0604(17) 0.0440(14) 0.0012(13) -0.0080(14) 0.0031(15)
O12 0.175(3) 0.0478(17) 0.0582(18) -0.0131(13) -0.0115(19) -0.0279(19)
O13 0.147(3) 0.0581(18) 0.0494(16) 0.0088(13) -0.0186(17) -0.0183(18)
O14 0.196(3) 0.0330(16) 0.068(2) 0.0055(13) -0.020(2) -0.0091(19)

loop_
_atom_type_symbol
_atom_type_description
_atom_type_scat_dispersion_real
_atom_type_scat_dispersion_imag
_atom_type_scat_source
C C 0.0033 0.0016 'International Tables Vol C Tables 4.2.6.8 and 6.1.1.4'
H H 0.0000 0.0000 'International Tables Vol C Tables 4.2.6.8 and 6.1.1.4'
N N 0.0061 0.0033 'International Tables Vol C Tables 4.2.6.8 and 6.1.1.4'
O O 0.0106 0.0060 'International Tables Vol C Tables 4.2.6.8 and 6.1.1.4'

loop_
_geom_angle_atom_site_label_1
_geom_angle_atom_site_label_2
_geom_angle_atom_site_label_3
_geom_angle
H15A O15 H15B 114(8)
H16A O16 H16B 103(6)
C011 C001 C007 119.0(3)
C011 C001 C021 122.2(3)
C007 C001 C021 118.8(3)
C009 C005 C017 116.0(3)
C009 C005 H005 122.0
C017 C005 H005 122.0
C014 C006 C015 118.2(3)
C014 C006 C020 119.6(3)
C015 C006 C020 122.3(3)
C017 C007 C001 119.4(3)
C017 C007 H007 120.3
C001 C007 H007 120.3
C005 C009 C011 122.9(3)
C005 C009 N4 118.8(3)
C011 C009 N4 118.3(3)
C009 C011 C001 119.5(3)
C009 C011 H011 120.3
C001 C011 H011 120.3
C023 C014 C006 121.7(3)
C023 C014 H014 119.1
C006 C014 H014 119.1
C018 C015 C006 120.0(3)
C018 C015 H015 120.0
C006 C015 H015 120.0
C007 C017 C005 123.3(3)
C007 C017 N5 119.3(3)
C005 C017 N5 117.4(3)
C015 C018 C022 121.8(3)
C015 C018 H018 119.1
C022 C018 H018 119.1
O2 C020 O1 121.1(3)
O2 C020 C006 122.9(3)
O1 C020 C006 116.0(3)
O5 C021 N3 122.1(3)
O5 C021 C001 120.7(3)
N3 C021 C001 117.1(3)
N1 C022 C018 121.4(3)
N1 C022 C023 120.3(3)
C018 C022 C023 118.2(3)
C014 C023 C022 120.0(3)
C014 C023 H023 120.0
C022 C023 H023 120.0
C022 N1 H1A 120.0
C022 N1 H1B 120.0
H1A N1 H1B 120.0
C021 N3 H3A 120.0
C021 N3 H3B 120.0
H3A N3 H3B 120.0
O7 N4 O6 124.1(3)
O7 N4 C009 117.8(3)
O6 N4 C009 118.0(3)
O9 N5 O8 123.2(3)
O9 N5 C017 118.5(3)
O8 N5 C017 118.3(3)
C020 O1 H1 109.5
C030 C028 C031 118.2(3)
C030 C028 C035 117.9(3)
C031 C028 C035 123.9(3)
C030 C029 C033 120.1(3)
C030 C029 H029 119.9
C033 C029 H029 119.9
C029 C030 C028 121.7(3)
C029 C030 H030 119.2
C028 C030 H030 119.2
C034 C031 C028 120.6(3)
C034 C031 H031 119.7
C028 C031 H031 119.7
N2 C033 C029 120.3(3)
N2 C033 C034 121.2(3)
C029 C033 C034 118.5(3)
C031 C034 C033 120.8(3)
C031 C034 H034 119.6
C033 C034 H034 119.6
O3 C035 O4 121.8(3)
O3 C035 C028 122.5(3)
O4 C035 C028 115.6(3)
C033 N2 H2A 120.0
C033 N2 H2B 120.0
H2A N2 H2B 120.0
C035 O4 H4 109.5
C047 C037 C045 116.2(3)
C047 C037 H037 121.9
C045 C037 H037 121.9
C045 C038 C042 119.3(3)
C045 C038 H038 120.3
C042 C038 H038 120.3
C048 C042 C038 119.0(3)
C048 C042 C050 118.5(3)
C038 C042 C050 122.5(3)
C038 C045 C037 123.1(3)
C038 C045 N7 118.0(3)
C037 C045 N7 118.9(3)
C037 C047 C048 122.5(3)
C037 C047 N8 118.1(3)
C048 C047 N8 119.4(3)
C042 C048 C047 119.8(3)
C042 C048 H048 120.1
C047 C048 H048 120.1
O10 C050 N6 122.6(3)
O10 C050 C042 119.7(3)
N6 C050 C042 117.7(3)
C050 N6 H6A 120.0
C050 N6 H6B 120.0
H6A N6 H6B 120.0
O12 N7 O11 124.0(3)
O12 N7 C045 117.7(3)
O11 N7 C045 118.3(3)
O14 N8 O13 123.1(3)
O14 N8 C047 118.2(3)
O13 N8 C047 118.7(3)

loop_
_geom_bond_atom_site_label_1
_geom_bond_atom_site_label_2
_geom_bond_distance
O15 H15A 0.97(14)
O15 H15B 0.89(7)
O16 H16A 0.89(2)
O16 H16B 0.87(6)
C001 C011 1.383(4)
C001 C007 1.386(4)
C001 C021 1.506(4)
C005 C009 1.370(4)
C005 C017 1.380(4)
C005 H005 0.9300
C006 C014 1.390(4)
C006 C015 1.394(4)
C006 C020 1.458(5)
C007 C017 1.368(4)
C007 H007 0.9300
C009 C011 1.382(4)
C009 N4 1.472(4)
C011 H011 0.9300
C014 C023 1.371(5)
C014 H014 0.9300
C015 C018 1.371(5)
C015 H015 0.9300
C017 N5 1.469(4)
C018 C022 1.388(5)
C018 H018 0.9300
C020 O2 1.221(4)
C020 O1 1.312(4)
C021 O5 1.239(4)
C021 N3 1.313(4)
C022 N1 1.378(4)
C022 C023 1.393(5)
C023 H023 0.9300
N1 H1A 0.8600
N1 H1B 0.8600
N3 H3A 0.8600
N3 H3B 0.8600
N4 O7 1.204(4)
N4 O6 1.215(4)
N5 O9 1.204(4)
N5 O8 1.208(4)
O1 H1 0.8200
C028 C030 1.392(4)
C028 C031 1.394(4)
C028 C035 1.465(4)
C029 C030 1.368(5)
C029 C033 1.396(5)
C029 H029 0.9300
C030 H030 0.9300
C031 C034 1.372(5)
C031 H031 0.9300
C033 N2 1.360(4)
C033 C034 1.400(5)
C034 H034 0.9300
C035 O3 1.213(4)
C035 O4 1.324(4)
N2 H2A 0.8600
N2 H2B 0.8600
O4 H4 0.8200
C037 C047 1.376(5)
C037 C045 1.379(4)
C037 H037 0.9300
C038 C045 1.373(4)
C038 C042 1.386(4)
C038 H038 0.9300
C042 C048 1.379(4)
C042 C050 1.496(5)
C045 N7 1.473(4)
C047 C048 1.380(4)
C047 N8 1.467(4)
C048 H048 0.9300
C050 O10 1.239(4)
C050 N6 1.312(4)
N6 H6A 0.8600
N6 H6B 0.8600
N7 O12 1.214(4)
N7 O11 1.215(4)
N8 O14 1.202(4)
N8 O13 1.214(4)

loop_
_geom_torsion_atom_site_label_1
_geom_torsion_atom_site_label_2
_geom_torsion_atom_site_label_3
_geom_torsion_atom_site_label_4
_geom_torsion
C011 C001 C007 C017 1.0(4)
C021 C001 C007 C017 -179.5(3)
C017 C005 C009 C011 -0.7(5)
C017 C005 C009 N4 -178.8(3)
C005 C009 C011 C001 0.7(5)
N4 C009 C011 C001 178.8(3)
C007 C001 C011 C009 -0.8(4)
C021 C001 C011 C009 179.7(3)
C015 C006 C014 C023 -1.0(5)
C020 C006 C014 C023 179.8(3)
C014 C006 C015 C018 -0.4(5)
C020 C006 C015 C018 178.8(3)
C001 C007 C017 C005 -1.2(5)
C001 C007 C017 N5 179.4(3)
C009 C005 C017 C007 1.0(5)
C009 C005 C017 N5 -179.6(3)
C006 C015 C018 C022 0.6(5)
C014 C006 C020 O2 0.4(5)
C015 C006 C020 O2 -178.7(3)
C014 C006 C020 O1 179.6(3)
C015 C006 C020 O1 0.5(5)
C011 C001 C021 O5 175.5(3)
C007 C001 C021 O5 -4.0(4)
C011 C001 C021 N3 -4.8(5)
C007 C001 C021 N3 175.7(3)
C015 C018 C022 N1 177.6(3)
C015 C018 C022 C023 0.5(5)
C006 C014 C023 C022 2.1(5)
N1 C022 C023 C014 -179.0(3)
C018 C022 C023 C014 -1.8(5)
C005 C009 N4 O7 3.3(5)
C011 C009 N4 O7 -174.9(3)
C005 C009 N4 O6 -177.2(3)
C011 C009 N4 O6 4.7(4)
C007 C017 N5 O9 169.3(3)
C005 C017 N5 O9 -10.2(5)
C007 C017 N5 O8 -12.2(5)
C005 C017 N5 O8 168.3(3)
C033 C029 C030 C028 -0.2(5)
C031 C028 C030 C029 1.5(5)
C035 C028 C030 C029 -178.3(3)
C030 C028 C031 C034 -1.2(4)
C035 C028 C031 C034 178.7(3)
C030 C029 C033 N2 178.6(3)
C030 C029 C033 C034 -1.3(5)
C028 C031 C034 C033 -0.4(5)
N2 C033 C034 C031 -178.3(3)
C029 C033 C034 C031 1.7(5)
C030 C028 C035 O3 2.5(5)
C031 C028 C035 O3 -177.4(3)
C030 C028 C035 O4 -177.2(3)
C031 C028 C035 O4 3.0(5)
C045 C038 C042 C048 0.6(5)
C045 C038 C042 C050 -179.8(3)
C042 C038 C045 C037 -0.8(5)
C042 C038 C045 N7 178.9(3)
C047 C037 C045 C038 0.6(5)
C047 C037 C045 N7 -179.2(3)
C045 C037 C047 C048 -0.2(5)
C045 C037 C047 N8 178.0(3)
C038 C042 C048 C047 -0.3(5)
C050 C042 C048 C047 -179.8(3)
C037 C047 C048 C042 0.1(5)
N8 C047 C048 C042 -178.1(3)
C048 C042 C050 O10 -2.5(5)
C038 C042 C050 O10 178.0(3)
C048 C042 C050 N6 177.7(3)
C038 C042 C050 N6 -1.8(5)
C038 C045 N7 O12 -178.7(3)
C037 C045 N7 O12 1.0(5)
C038 C045 N7 O11 0.6(5)
C037 C045 N7 O11 -179.7(3)
C037 C047 N8 O14 3.3(5)
C048 C047 N8 O14 -178.5(4)
C037 C047 N8 O13 -176.0(3)
C048 C047 N8 O13 2.3(5)
